data_1529534
loop_
_publ_author_name
'Akhundov, Yu.A.'
'Mamedov, H.S.'
'Belov, N.V.'

_publ_section_title
;
 The crystal structure of Brandisite
;
_journal_name_full 'Doklady Akademii Nauk SSSR'
_journal_page_first 167
_journal_page_last 170
_journal_volume 137
_journal_year 1961
_chemical_formula_sum 'Al3.9 Ca1.2 H1.7 Mg1.7 O12 Si1.2'
_chemical_name_systematic 'Ca1.2 Mg1.7 Al3.9 Si1.2 O10.3 (O H)1.7'
_space_group_IT_number 15
_symmetry_space_group_name_Hall '-C 2yc'
_symmetry_space_group_name_H-M 'C 1 2/c 1'
_cell_angle_alpha 90
_cell_angle_beta 85
_cell_angle_gamma 90
_cell_formula_units_Z 4
_cell_length_a 5.18
_cell_length_b 9.09
_cell_length_c 18.89999
_cell_volume 886.542
_citation_journal_id_ASTM DANKAS
_cod_data_source_file Akhundov_DANKAS_1961_1983.cif
_cod_data_source_block H1.7Al3.9Ca1.2Mg1.7O12Si1.2
_cod_original_cell_volume 886.5422
_cod_original_formula_sum 'H1.7 Al3.9 Ca1.2 Mg1.7 O12 Si1.2'
_cod_database_code 1529534

loop_
_symmetry_equiv_pos_as_xyz
x,y,z
-x,y,-z+1/2
-x,-y,-z
x,-y,z-1/2
x+1/2,y+1/2,z
-x+1/2,y+1/2,-z+1/2
-x+1/2,-y+1/2,-z
x+1/2,-y+1/2,z-1/2

loop_
_atom_site_label
_atom_site_type_symbol
_atom_site_fract_x
_atom_site_fract_y
_atom_site_fract_z
_atom_site_occupancy
_atom_site_U_iso_or_equiv
Mg1 Mg+2 0.25 0.0833 0 0.567 0.0
O1 O-2 0.57 0.0833 0.052 1 0.0
Ca1 Ca+2 0.5 0.0833 0.25 1 0.0
O3 O-2 0.57 0.4167 0.052 1 0.0
Al4 Al+3 0.53 0.4167 0.146 0.7 0.0
Ca3 Ca+2 0.75 0.25 0 0.067 0.0
Al3 Al+3 0.03 0.25 0.146 0.7 0.0
Si1 Si+4 0.03 0.25 0.146 0.3 0.0
Al1 Al+3 0.25 0.0833 0 0.366 0.0
O4 O-2 0.98 0.0833 0.187 1 0.0
Al2 Al+3 0.75 0.25 0 0.366 0.0
O2 O-2 0.07 0.25 0.052 1 0.0
O5 O-2 -0.303 0.32 0.175 1 0.0
O6 O-2 0.303 0.362 0.175 1 0.0
Ca2 Ca+2 0.25 0.0833 0 0.067 0.0
Si2 Si+4 0.53 0.4167 0.146 0.3 0.0
Mg2 Mg+2 0.75 0.25 0 0.567 0.0
